data_4069084
loop_
_publ_author_name
'Ullah, Farman'
'Kindermann, Markus K.'
'Jones, Peter G.'
'Heinicke, Joachim'

_publ_section_title
;
 Annulated N-Heterocyclic Carbenes:
 1,3-Ditolylphenanthreno[9,10-d]imidazol-2-ylidene and Transition Metal
 Complexes Thereof
;
_journal_issue 8
_journal_name_full Organometallics
_journal_page_first 2441
_journal_paper_doi 10.1021/om9000132
_journal_volume 28
_journal_year 2009
_chemical_formula_sum 'C38 H36 Cl3 N2 Rh'
_chemical_formula_weight 729.95
_chemical_name_systematic
;
 ?
;
_space_group_IT_number 14
_symmetry_cell_setting monoclinic
_symmetry_space_group_name_Hall '-P 2yn'
_symmetry_space_group_name_H-M 'P 1 21/n 1'
_atom_sites_solution_hydrogens geom
_atom_sites_solution_primary direct
_atom_sites_solution_secondary difmap
_audit_creation_method SHELXL-97
_cell_angle_alpha 90.00
_cell_angle_beta 106.750(4)
_cell_angle_gamma 90.00
_cell_formula_units_Z 4
_cell_length_a 14.0608(11)
_cell_length_b 14.9417(11)
_cell_length_c 16.1758(12)
_cell_measurement_reflns_used 9535
_cell_measurement_temperature 133(2)
_cell_measurement_theta_max 30.50
_cell_measurement_theta_min 2.18
_cell_volume 3254.2(4)
_computing_cell_refinement 'Bruker SAINT'
_computing_data_collection 'Bruker SMART'
_computing_data_reduction 'Bruker SAINT'
_computing_molecular_graphics 'Siemens XP'
_computing_publication_material SHELXL-97
_computing_structure_refinement 'SHELXL-97 (Sheldrick, 1997)'
_computing_structure_solution 'SHELXS-97 (Sheldrick, 1990)'
_diffrn_ambient_temperature 133(2)
_diffrn_detector_area_resol_mean 8.192
_diffrn_measured_fraction_theta_full 0.999
_diffrn_measured_fraction_theta_max 0.998
_diffrn_measurement_device_type 'Bruker SMART 1000 CCD area detector'
_diffrn_measurement_method 'phi and omega scans'
_diffrn_radiation_monochromator graphite
_diffrn_radiation_source 'fine-focus sealed tube'
_diffrn_radiation_type MoK\a
_diffrn_radiation_wavelength 0.71073
_diffrn_reflns_av_R_equivalents 0.0327
_diffrn_reflns_av_sigmaI/netI 0.0222
_diffrn_reflns_limit_h_max 20
_diffrn_reflns_limit_h_min -20
_diffrn_reflns_limit_k_max 21
_diffrn_reflns_limit_k_min -21
_diffrn_reflns_limit_l_max 23
_diffrn_reflns_limit_l_min -23
_diffrn_reflns_number 68990
_diffrn_reflns_theta_full 30.00
_diffrn_reflns_theta_max 30.51
_diffrn_reflns_theta_min 1.69
_exptl_absorpt_coefficient_mu 0.802
_exptl_absorpt_correction_T_max 0.8561
_exptl_absorpt_correction_T_min 0.7331
_exptl_absorpt_correction_type multi-scan
_exptl_absorpt_process_details SADABS
_exptl_crystal_colour yellow
_exptl_crystal_density_diffrn 1.490
_exptl_crystal_density_meas ?
_exptl_crystal_density_method 'not measured'
_exptl_crystal_description tablet
_exptl_crystal_F_000 1496
_exptl_crystal_size_max 0.30
_exptl_crystal_size_mid 0.25
_exptl_crystal_size_min 0.20
_refine_diff_density_max 0.631
_refine_diff_density_min -0.467
_refine_diff_density_rms 0.076
_refine_ls_extinction_method none
_refine_ls_goodness_of_fit_ref 1.057
_refine_ls_hydrogen_treatment 'H at coord. double bonds free with SADI, rigid methyls, others riding'
_refine_ls_matrix_type full
_refine_ls_number_parameters 415
_refine_ls_number_reflns 9919
_refine_ls_number_restraints 6
_refine_ls_restrained_S_all 1.057
_refine_ls_R_factor_all 0.0422
_refine_ls_R_factor_gt 0.0290
_refine_ls_shift/su_max 0.002
_refine_ls_shift/su_mean 0.000
_refine_ls_structure_factor_coef Fsqd
_refine_ls_weighting_details 'calc w=1/[\s^2^(Fo^2^)+(0.0342P)^2^+2.2158P] where P=(Fo^2^+2Fc^2^)/3'
_refine_ls_weighting_scheme calc
_refine_ls_wR_factor_gt 0.0689
_refine_ls_wR_factor_ref 0.0774
_reflns_number_gt 8107
_reflns_number_total 9919
_reflns_threshold_expression >2sigma(I)
_cod_data_source_file om9000132_si_003.cif
_cod_data_source_block faque
_cod_depositor_comments
;
The following automatic conversions were performed:

'_symmetry_cell_setting' value 'Monoclinic' changed to 'monoclinic'
according to /home/saulius/struct/CIF-dictionaries/cif_core.dic
dictionary named 'cif_core.dic' version 2.4.2 from 2011-04-26.

Automatic conversion script
Id: cif_fix_values 1715 2011-07-08 13:25:40Z adriana 

The following automatic conversions were performed:

'_exptl_crystal_density_meas' value 'not measured' was changed to '?'
- the value is perceived as not measured.

Automatic conversion script
Id: cif_fix_values 3008 2015-01-20 13:52:24Z robertas 
;
_cod_original_sg_symbol_H-M 'P 21/n'
_cod_database_code 4069084

loop_
_symmetry_equiv_pos_as_xyz
'x, y, z'
'-x+1/2, y+1/2, -z+1/2'
'-x, -y, -z'
'x-1/2, -y-1/2, z-1/2'

loop_
_atom_site_label
_atom_site_type_symbol
_atom_site_fract_x
_atom_site_fract_y
_atom_site_fract_z
_atom_site_U_iso_or_equiv
_atom_site_adp_type
_atom_site_occupancy
_atom_site_symmetry_multiplicity
_atom_site_calc_flag
_atom_site_refinement_flags
Rh Rh 0.497597(9) 0.156907(9) 0.292335(8) 0.02118(4) Uani 1 1 d .
Cl1 Cl 0.64868(3) 0.18382(3) 0.40629(3) 0.02828(9) Uani 1 1 d .
N1 N 0.45231(10) 0.34894(9) 0.31502(9) 0.0212(3) Uani 1 1 d .
N2 N 0.39743(10) 0.27040(9) 0.40377(9) 0.0210(3) Uani 1 1 d .
C1 C 0.44065(11) 0.26301(11) 0.33882(10) 0.0213(3) Uani 1 1 d .
C2 C 0.38467(11) 0.36060(11) 0.42280(10) 0.0204(3) Uani 1 1 d .
C3 C 0.41878(11) 0.41017(11) 0.36591(10) 0.0208(3) Uani 1 1 d .
C4 C 0.41969(12) 0.50618(11) 0.36697(10) 0.0217(3) Uani 1 1 d .
C5 C 0.46000(13) 0.55862(12) 0.31254(11) 0.0253(3) Uani 1 1 d .
H5 H 0.4875 0.5303 0.2721 0.030 Uiso 1 1 calc R
C6 C 0.45957(13) 0.65050(12) 0.31784(11) 0.0279(3) Uani 1 1 d .
H6 H 0.4880 0.6854 0.2819 0.034 Uiso 1 1 calc R
C7 C 0.41748(14) 0.69245(12) 0.37583(12) 0.0300(4) Uani 1 1 d .
H7 H 0.4151 0.7559 0.3777 0.036 Uiso 1 1 calc R
C8 C 0.37934(13) 0.64268(12) 0.43028(12) 0.0277(3) Uani 1 1 d .
H8 H 0.3519 0.6724 0.4700 0.033 Uiso 1 1 calc R
C9 C 0.38016(12) 0.54831(11) 0.42844(10) 0.0232(3) Uani 1 1 d .
C10 C 0.34366(11) 0.49508(12) 0.48899(10) 0.0229(3) Uani 1 1 d .
C11 C 0.30595(13) 0.53595(13) 0.55196(11) 0.0283(4) Uani 1 1 d .
H11 H 0.3029 0.5994 0.5540 0.034 Uiso 1 1 calc R
C12 C 0.27366(13) 0.48680(14) 0.61011(12) 0.0318(4) Uani 1 1 d .
H12 H 0.2471 0.5162 0.6506 0.038 Uiso 1 1 calc R
C13 C 0.27978(13) 0.39347(14) 0.61003(11) 0.0295(4) Uani 1 1 d .
H13 H 0.2582 0.3594 0.6509 0.035 Uiso 1 1 calc R
C14 C 0.31717(12) 0.35088(12) 0.55051(11) 0.0253(3) Uani 1 1 d .
H14 H 0.3225 0.2875 0.5514 0.030 Uiso 1 1 calc R
C15 C 0.34750(11) 0.40018(11) 0.48832(10) 0.0220(3) Uani 1 1 d .
C21 C 0.47997(12) 0.36633(11) 0.23719(10) 0.0220(3) Uani 1 1 d .
C22 C 0.40574(13) 0.38709(12) 0.16194(11) 0.0248(3) Uani 1 1 d .
C23 C 0.43429(15) 0.40082(13) 0.08724(12) 0.0313(4) Uani 1 1 d .
H23 H 0.3852 0.4147 0.0347 0.038 Uiso 1 1 calc R
C24 C 0.53294(16) 0.39459(14) 0.08822(13) 0.0354(4) Uani 1 1 d .
H24 H 0.5509 0.4054 0.0368 0.042 Uiso 1 1 calc R
C25 C 0.60535(14) 0.37274(14) 0.16355(13) 0.0332(4) Uani 1 1 d .
H25 H 0.6728 0.3678 0.1637 0.040 Uiso 1 1 calc R
C26 C 0.57919(13) 0.35803(12) 0.23881(12) 0.0267(3) Uani 1 1 d .
H26 H 0.6283 0.3425 0.2908 0.032 Uiso 1 1 calc R
C27 C 0.29834(13) 0.39497(14) 0.15998(12) 0.0309(4) Uani 1 1 d .
H27A H 0.2854 0.4556 0.1771 0.037 Uiso 1 1 calc R
H27B H 0.2838 0.3516 0.2001 0.037 Uiso 1 1 calc R
H27C H 0.2559 0.3829 0.1014 0.037 Uiso 1 1 calc R
C31 C 0.36312(12) 0.19319(11) 0.43997(10) 0.0223(3) Uani 1 1 d .
C32 C 0.26088(13) 0.17983(12) 0.42333(11) 0.0258(3) Uani 1 1 d .
C33 C 0.23129(14) 0.10484(13) 0.46077(12) 0.0311(4) Uani 1 1 d .
H33 H 0.1624 0.0938 0.4514 0.037 Uiso 1 1 calc R
C34 C 0.29982(15) 0.04597(13) 0.51138(13) 0.0333(4) Uani 1 1 d .
H34 H 0.2776 -0.0040 0.5371 0.040 Uiso 1 1 calc R
C35 C 0.40042(15) 0.05943(12) 0.52474(12) 0.0313(4) Uani 1 1 d .
H35 H 0.4472 0.0182 0.5585 0.038 Uiso 1 1 calc R
C36 C 0.43279(13) 0.13360(12) 0.48855(11) 0.0262(3) Uani 1 1 d .
H36 H 0.5017 0.1434 0.4970 0.031 Uiso 1 1 calc R
C37 C 0.18569(13) 0.24349(14) 0.36872(13) 0.0331(4) Uani 1 1 d .
H37A H 0.1192 0.2171 0.3563 0.040 Uiso 1 1 calc R
H37B H 0.2014 0.2547 0.3144 0.040 Uiso 1 1 calc R
H37C H 0.1875 0.3000 0.3998 0.040 Uiso 1 1 calc R
C41 C 0.35991(13) 0.09500(13) 0.23748(13) 0.0302(4) Uani 1 1 d D
H41 H 0.3156(15) 0.1164(15) 0.2666(14) 0.033(6) Uiso 1 1 d D
C42 C 0.37968(13) 0.15281(13) 0.17582(12) 0.0291(4) Uani 1 1 d D
H42 H 0.3436(14) 0.2055(11) 0.1695(13) 0.025(5) Uiso 1 1 d D
C43 C 0.41257(15) 0.12199(16) 0.09911(13) 0.0377(4) Uani 1 1 d .
H43A H 0.3849 0.1631 0.0500 0.045 Uiso 1 1 calc R
H43B H 0.3852 0.0616 0.0816 0.045 Uiso 1 1 calc R
C44 C 0.52485(16) 0.11893(17) 0.11799(13) 0.0402(5) Uani 1 1 d .
H44A H 0.5422 0.0748 0.0790 0.048 Uiso 1 1 calc R
H44B H 0.5486 0.1783 0.1053 0.048 Uiso 1 1 calc R
C45 C 0.57806(14) 0.09406(14) 0.21069(12) 0.0326(4) Uani 1 1 d D
H45 H 0.6411(13) 0.1186(15) 0.2339(14) 0.035(6) Uiso 1 1 d D
C46 C 0.55290(14) 0.02659(13) 0.25789(13) 0.0317(4) Uani 1 1 d D
H46 H 0.5998(14) 0.0100(14) 0.3106(11) 0.026(5) Uiso 1 1 d D
C47 C 0.46791(16) -0.03770(14) 0.22367(16) 0.0398(5) Uani 1 1 d .
H47A H 0.4860 -0.0968 0.2515 0.048 Uiso 1 1 calc R
H47B H 0.4565 -0.0454 0.1608 0.048 Uiso 1 1 calc R
C48 C 0.37216(15) -0.00527(14) 0.24026(16) 0.0384(4) Uani 1 1 d .
H48A H 0.3150 -0.0322 0.1966 0.046 Uiso 1 1 calc R
H48B H 0.3705 -0.0270 0.2977 0.046 Uiso 1 1 calc R
C99 C 0.88396(17) 0.22336(16) 0.38675(17) 0.0453(5) Uani 1 1 d .
H99A H 0.9432 0.2432 0.4329 0.054 Uiso 1 1 calc R
H99B H 0.8271 0.2212 0.4113 0.054 Uiso 1 1 calc R
Cl2 Cl 0.90533(5) 0.11618(4) 0.35222(4) 0.04729(13) Uani 1 1 d .
Cl3 Cl 0.85849(7) 0.30082(6) 0.30168(7) 0.0843(3) Uani 1 1 d .

loop_
_atom_site_aniso_label
_atom_site_aniso_U_11
_atom_site_aniso_U_22
_atom_site_aniso_U_33
_atom_site_aniso_U_23
_atom_site_aniso_U_13
_atom_site_aniso_U_12
Rh 0.01830(6) 0.02567(7) 0.02162(6) -0.00142(5) 0.00902(5) 0.00069(5)
Cl1 0.02272(18) 0.0345(2) 0.02705(19) -0.00113(16) 0.00627(15) 0.00063(15)
N1 0.0221(6) 0.0251(7) 0.0185(6) 0.0007(5) 0.0093(5) 0.0012(5)
N2 0.0203(6) 0.0242(6) 0.0202(6) -0.0004(5) 0.0085(5) 0.0002(5)
C1 0.0174(6) 0.0273(8) 0.0196(7) 0.0010(6) 0.0061(6) -0.0002(6)
C2 0.0177(6) 0.0255(8) 0.0179(7) -0.0011(5) 0.0051(6) 0.0006(5)
C3 0.0183(7) 0.0266(8) 0.0179(7) -0.0007(6) 0.0059(6) 0.0012(6)
C4 0.0186(7) 0.0259(8) 0.0193(7) 0.0000(6) 0.0033(6) 0.0010(6)
C5 0.0247(8) 0.0288(8) 0.0208(7) 0.0009(6) 0.0040(6) -0.0009(6)
C6 0.0272(8) 0.0284(8) 0.0250(8) 0.0039(6) 0.0023(7) -0.0018(7)
C7 0.0300(9) 0.0251(8) 0.0299(9) -0.0013(7) 0.0009(7) 0.0003(7)
C8 0.0255(8) 0.0298(9) 0.0256(8) -0.0050(6) 0.0037(7) 0.0029(6)
C9 0.0189(7) 0.0288(8) 0.0203(7) -0.0022(6) 0.0030(6) 0.0019(6)
C10 0.0174(7) 0.0307(8) 0.0193(7) -0.0029(6) 0.0033(6) 0.0019(6)
C11 0.0246(8) 0.0344(9) 0.0254(8) -0.0068(7) 0.0063(7) 0.0046(7)
C12 0.0249(8) 0.0475(11) 0.0259(8) -0.0094(8) 0.0117(7) 0.0032(7)
C13 0.0237(8) 0.0449(10) 0.0222(8) -0.0028(7) 0.0102(7) -0.0021(7)
C14 0.0225(7) 0.0341(9) 0.0205(7) -0.0019(6) 0.0078(6) -0.0021(6)
C15 0.0172(7) 0.0301(8) 0.0181(7) -0.0018(6) 0.0045(6) 0.0012(6)
C21 0.0252(7) 0.0237(7) 0.0199(7) -0.0009(6) 0.0112(6) -0.0012(6)
C22 0.0265(8) 0.0276(8) 0.0224(7) 0.0004(6) 0.0106(6) 0.0010(6)
C23 0.0378(10) 0.0370(10) 0.0220(8) 0.0025(7) 0.0132(7) 0.0031(8)
C24 0.0422(11) 0.0432(11) 0.0288(9) 0.0023(8) 0.0232(8) -0.0013(8)
C25 0.0283(9) 0.0418(10) 0.0351(10) -0.0008(8) 0.0182(8) -0.0029(8)
C26 0.0239(8) 0.0316(9) 0.0271(8) -0.0011(6) 0.0111(7) -0.0025(6)
C27 0.0261(8) 0.0420(10) 0.0259(8) 0.0043(7) 0.0094(7) 0.0049(7)
C31 0.0246(7) 0.0243(7) 0.0211(7) -0.0006(6) 0.0115(6) -0.0019(6)
C32 0.0241(8) 0.0310(8) 0.0239(8) -0.0041(6) 0.0096(7) -0.0037(6)
C33 0.0297(9) 0.0354(9) 0.0329(9) -0.0052(7) 0.0164(8) -0.0095(7)
C34 0.0417(10) 0.0303(9) 0.0339(9) -0.0005(7) 0.0205(8) -0.0081(8)
C35 0.0385(10) 0.0280(9) 0.0316(9) 0.0034(7) 0.0166(8) 0.0033(7)
C36 0.0263(8) 0.0287(8) 0.0265(8) 0.0008(6) 0.0122(7) 0.0010(6)
C37 0.0225(8) 0.0427(10) 0.0319(9) -0.0011(8) 0.0041(7) -0.0031(7)
C41 0.0211(8) 0.0340(9) 0.0379(10) -0.0067(7) 0.0123(7) -0.0024(7)
C42 0.0229(8) 0.0331(9) 0.0293(8) -0.0042(7) 0.0046(7) -0.0004(7)
C43 0.0360(10) 0.0501(12) 0.0257(9) -0.0043(8) 0.0066(8) -0.0007(9)
C44 0.0359(10) 0.0632(14) 0.0246(9) -0.0042(9) 0.0136(8) -0.0053(10)
C45 0.0248(8) 0.0482(11) 0.0282(9) -0.0067(8) 0.0132(7) 0.0023(8)
C46 0.0273(8) 0.0344(9) 0.0346(9) -0.0076(8) 0.0111(8) 0.0073(7)
C47 0.0387(10) 0.0309(10) 0.0512(12) -0.0080(9) 0.0153(10) 0.0003(8)
C48 0.0329(9) 0.0335(10) 0.0529(12) -0.0047(9) 0.0190(9) -0.0069(8)
C99 0.0380(11) 0.0453(12) 0.0575(14) -0.0068(10) 0.0219(10) -0.0006(9)
Cl2 0.0607(3) 0.0491(3) 0.0354(3) -0.0020(2) 0.0192(2) 0.0114(3)
Cl3 0.0751(5) 0.0616(5) 0.1319(8) 0.0421(5) 0.0547(5) 0.0164(4)

loop_
_atom_type_symbol
_atom_type_description
_atom_type_scat_dispersion_real
_atom_type_scat_dispersion_imag
_atom_type_scat_source
C C 0.0033 0.0016 'International Tables Vol C Tables 4.2.6.8 and 6.1.1.4'
H H 0.0000 0.0000 'International Tables Vol C Tables 4.2.6.8 and 6.1.1.4'
N N 0.0061 0.0033 'International Tables Vol C Tables 4.2.6.8 and 6.1.1.4'
Cl Cl 0.1484 0.1585 'International Tables Vol C Tables 4.2.6.8 and 6.1.1.4'
Rh Rh -1.1178 0.9187 'International Tables Vol C Tables 4.2.6.8 and 6.1.1.4'

loop_
_geom_angle_atom_site_label_1
_geom_angle_atom_site_label_2
_geom_angle_atom_site_label_3
_geom_angle
C1 Rh C41 95.00(7)
C1 Rh C42 93.51(7)
C41 Rh C42 38.93(8)
C1 Rh C45 153.42(7)
C41 Rh C45 97.49(7)
C42 Rh C45 81.88(7)
C1 Rh C46 170.31(7)
C41 Rh C46 81.65(7)
C42 Rh C46 89.56(7)
C45 Rh C46 36.21(8)
C1 Rh Cl1 86.61(5)
C41 Rh Cl1 154.04(6)
C42 Rh Cl1 166.99(5)
C45 Rh Cl1 92.19(5)
C46 Rh Cl1 92.46(5)
C1 N1 C3 111.16(13)
C1 N1 C21 119.99(13)
C3 N1 C21 128.01(14)
C1 N2 C2 111.12(13)
C1 N2 C31 121.72(14)
C2 N2 C31 126.94(13)
N2 C1 N1 104.96(14)
N2 C1 Rh 131.68(12)
N1 C1 Rh 122.81(11)
C3 C2 N2 106.23(14)
C3 C2 C15 123.00(15)
N2 C2 C15 130.74(15)
C2 C3 N1 106.49(14)
C2 C3 C4 122.39(15)
N1 C3 C4 131.08(15)
C5 C4 C9 119.94(15)
C5 C4 C3 123.41(15)
C9 C4 C3 116.63(15)
C6 C5 C4 120.31(17)
C5 C6 C7 120.07(17)
C8 C7 C6 120.51(17)
C7 C8 C9 121.35(17)
C8 C9 C4 117.75(16)
C8 C9 C10 121.48(16)
C4 C9 C10 120.76(15)
C11 C10 C15 117.36(16)
C11 C10 C9 121.55(16)
C15 C10 C9 121.07(15)
C12 C11 C10 122.00(17)
C11 C12 C13 120.12(17)
C14 C13 C12 119.83(17)
C13 C14 C15 120.83(17)
C14 C15 C10 119.80(15)
C14 C15 C2 124.12(15)
C10 C15 C2 116.07(15)
C22 C21 C26 122.06(15)
C22 C21 N1 118.71(14)
C26 C21 N1 119.17(14)
C21 C22 C23 117.43(16)
C21 C22 C27 122.05(15)
C23 C22 C27 120.52(16)
C24 C23 C22 121.17(17)
C25 C24 C23 120.41(17)
C24 C25 C26 119.77(17)
C25 C26 C21 119.14(17)
C36 C31 C32 122.41(16)
C36 C31 N2 118.70(15)
C32 C31 N2 118.87(15)
C33 C32 C31 116.77(17)
C33 C32 C37 121.08(16)
C31 C32 C37 122.14(16)
C34 C33 C32 121.59(17)
C35 C34 C33 120.41(17)
C34 C35 C36 119.64(18)
C31 C36 C35 119.12(17)
C42 C41 C48 125.98(18)
C42 C41 Rh 71.47(10)
C48 C41 Rh 110.00(13)
C41 C42 C43 124.29(18)
C41 C42 Rh 69.60(10)
C43 C42 Rh 113.03(13)
C42 C43 C44 112.90(16)
C45 C44 C43 113.20(17)
C46 C45 C44 126.72(19)
C46 C45 Rh 73.59(11)
C44 C45 Rh 107.38(13)
C45 C46 C47 124.61(19)
C45 C46 Rh 70.19(11)
C47 C46 Rh 110.60(12)
C46 C47 C48 112.27(16)
C41 C48 C47 114.17(17)
Cl2 C99 Cl3 111.61(14)

loop_
_geom_bond_atom_site_label_1
_geom_bond_atom_site_label_2
_geom_bond_distance
Rh C1 2.0167(16)
Rh C41 2.0979(18)
Rh C42 2.1222(18)
Rh C45 2.1834(18)
Rh C46 2.2262(18)
Rh Cl1 2.4115(5)
N1 C1 1.364(2)
N1 C3 1.400(2)
N1 C21 1.444(2)
N2 C1 1.361(2)
N2 C2 1.405(2)
N2 C31 1.439(2)
C2 C3 1.371(2)
C2 C15 1.437(2)
C3 C4 1.435(2)
C4 C5 1.414(2)
C4 C9 1.419(2)
C5 C6 1.376(2)
C6 C7 1.394(3)
C7 C8 1.374(3)
C8 C9 1.410(2)
C9 C10 1.464(2)
C10 C11 1.415(2)
C10 C15 1.419(2)
C11 C12 1.370(3)
C12 C13 1.397(3)
C13 C14 1.378(2)
C14 C15 1.409(2)
C21 C22 1.391(2)
C21 C26 1.393(2)
C22 C23 1.394(2)
C22 C27 1.506(2)
C23 C24 1.386(3)
C24 C25 1.383(3)
C25 C26 1.387(3)
C31 C36 1.388(2)
C31 C32 1.398(2)
C32 C33 1.393(3)
C32 C37 1.505(3)
C33 C34 1.385(3)
C34 C35 1.383(3)
C35 C36 1.390(3)
C41 C42 1.406(3)
C41 C48 1.507(3)
C42 C43 1.515(3)
C43 C44 1.520(3)
C44 C45 1.516(3)
C45 C46 1.371(3)
C46 C47 1.509(3)
C47 C48 1.526(3)
C99 Cl2 1.750(2)
C99 Cl3 1.754(3)

loop_
_geom_hbond_atom_site_label_D
_geom_hbond_atom_site_label_H
_geom_hbond_atom_site_label_A
_geom_hbond_distance_DH
_geom_hbond_distance_HA
_geom_hbond_distance_DA
_geom_hbond_angle_DHA
_geom_hbond_site_symmetry_A
C8 H8 Cl1 0.95 2.94 3.8032(18) 152.2 3_666
C34 H34 Cl1 0.95 2.93 3.678(2) 136.5 3_656
C99 H99B Cl1 0.99 2.55 3.464(2) 153.6 .
C47 H47A Cl3 0.99 2.99 3.539(2) 116.1 2_645
